data_4512007
loop_
_publ_author_name
'Ordonez, Carlos'
'Fonari, Marina'
'Lindline, Jennifer'
'Wei, Qiang'
'Timofeeva, Tatiana'

_publ_section_title
;
 How Structure-Directing Cations Tune the Fluorescence of Metal--Organic
 Frameworks
;
_journal_issue 11
_journal_name_full 'Crystal Growth &amp; Design'
_journal_page_first 5452
_journal_paper_doi 10.1021/cg5006133
_journal_volume 14
_journal_year 2014
_chemical_formula_moiety 'C57 H46.82 N7 O27 Zn6, 2(C2.50 H4.50 N0.50 O0.50), 2(C5 H9 N O)'
_chemical_formula_sum 'C36 H37.5 N5 O15 Zn3'
_chemical_formula_weight 976.32
_chemical_name_systematic
; 
 ? 
;
_space_group_IT_number 14
_symmetry_cell_setting monoclinic
_symmetry_space_group_name_Hall '-P 2yn'
_symmetry_space_group_name_H-M 'P 1 21/n 1'
_atom_sites_solution_hydrogens geom
_atom_sites_solution_primary direct
_atom_sites_solution_secondary difmap
_audit_creation_method SHELXL-97
_cell_angle_alpha 90.00
_cell_angle_beta 95.463(3)
_cell_angle_gamma 90.00
_cell_formula_units_Z 4
_cell_length_a 12.366(2)
_cell_length_b 13.439(3)
_cell_length_c 26.969(5)
_cell_measurement_reflns_used 9287
_cell_measurement_temperature 100(2)
_cell_measurement_theta_max 27.48
_cell_measurement_theta_min 4.22
_cell_volume 4461.5(15)
_computing_cell_refinement 'SAINT+ ver. 6.2 (Bruker, 2001)'
_computing_data_collection 'APEX2  (Bruker, 2005)'
_computing_data_reduction 'SAINT+ ver. 6.2 (Bruker, 2001)'
_computing_molecular_graphics 'SHELXTL ver. 6.12 (Sheldrick, 2001)'
_computing_publication_material 'SHELXTL ver. 6.12 (Sheldrick, 2001)'
_computing_structure_refinement 'SHELXTL ver. 6.12 (Sheldrick, 2001)'
_computing_structure_solution 'SHELXTL ver. 6.12 (Sheldrick, 2001)'
_diffrn_ambient_temperature 100(2)
_diffrn_measured_fraction_theta_full 0.989
_diffrn_measured_fraction_theta_max 0.989
_diffrn_measurement_device_type 'Bruker SMART APEX II CCD area detector'
_diffrn_measurement_method 'phi and omega scans'
_diffrn_radiation_monochromator graphite
_diffrn_radiation_source 'fine-focus sealed tube'
_diffrn_radiation_type MoK\a
_diffrn_radiation_wavelength 0.71073
_diffrn_reflns_av_R_equivalents 0.0472
_diffrn_reflns_av_sigmaI/netI 0.0396
_diffrn_reflns_limit_h_max 13
_diffrn_reflns_limit_h_min -13
_diffrn_reflns_limit_k_max 14
_diffrn_reflns_limit_k_min -14
_diffrn_reflns_limit_l_max 29
_diffrn_reflns_limit_l_min -29
_diffrn_reflns_number 27980
_diffrn_reflns_theta_full 23.26
_diffrn_reflns_theta_max 23.26
_diffrn_reflns_theta_min 4.22
_exptl_absorpt_coefficient_mu 1.668
_exptl_absorpt_correction_type multi-scan
_exptl_absorpt_process_details 'SADABS (Sheldrick, 2003)'
_exptl_crystal_density_diffrn 1.454
_exptl_crystal_density_meas ?
_exptl_crystal_density_method 'not measured'
_exptl_crystal_F_000 1994
_refine_diff_density_max 2.986
_refine_diff_density_min -1.474
_refine_diff_density_rms 0.197
_refine_ls_extinction_method none
_refine_ls_goodness_of_fit_ref 1.017
_refine_ls_hydrogen_treatment mixed
_refine_ls_matrix_type full
_refine_ls_number_parameters 517
_refine_ls_number_reflns 6328
_refine_ls_number_restraints 132
_refine_ls_restrained_S_all 1.015
_refine_ls_R_factor_all 0.1098
_refine_ls_R_factor_gt 0.0946
_refine_ls_shift/su_max 0.004
_refine_ls_shift/su_mean 0.000
_refine_ls_structure_factor_coef Fsqd
_refine_ls_weighting_details 'calc w=1/[\s^2^(Fo^2^)+(0.1826P)^2^+45.8211P] where P=(Fo^2^+2Fc^2^)/3'
_refine_ls_weighting_scheme calc
_refine_ls_wR_factor_gt 0.2630
_refine_ls_wR_factor_ref 0.2772
_reflns_number_gt 5272
_reflns_number_total 6328
_reflns_threshold_expression >2sigma(I)
_cod_data_source_file Zn-BTC-IM.cif
_cod_data_source_block zn-btc-im
_cod_depositor_comments
;
The following automatic conversions were performed:

'_symmetry_cell_setting' value 'Monoclinic' changed to 'monoclinic'
according to
/home/saulius/struct/COD-crude-data--automatic-downloads/rss-feeds/ACS/lib/dictionaries/cif_core.dic
dictionary named 'cif_core.dic' version 2.4.2 from 2011-04-26.

Automatic conversion script
Id: cif_fix_values 2281 2013-09-26 08:29:07Z andrius 

 Adding full bibliography for 4512007--4512019.cif.

The following automatic conversions were performed:

'_exptl_crystal_density_meas' value 'not measured' was changed to '?'
- the value is perceived as not measured.

Automatic conversion script
Id: cif_fix_values 3008 2015-01-20 13:52:24Z robertas 
;
_cod_original_sg_symbol_H-M 'P2(1)/n  '
_cod_original_formula_sum 'C36 H37.50 N5 O15 Zn3'
_cod_database_code 4512007

loop_
_symmetry_equiv_pos_as_xyz
'x, y, z'
'-x+1/2, y+1/2, -z+1/2'
'-x, -y, -z'
'x-1/2, -y-1/2, z-1/2'

loop_
_atom_site_label
_atom_site_type_symbol
_atom_site_fract_x
_atom_site_fract_y
_atom_site_fract_z
_atom_site_U_iso_or_equiv
_atom_site_adp_type
_atom_site_occupancy
_atom_site_symmetry_multiplicity
_atom_site_calc_flag
_atom_site_refinement_flags
_atom_site_disorder_assembly
_atom_site_disorder_group
Zn1 Zn 0.07929(8) -0.06726(7) 1.03004(3) 0.0270(3) Uani 1 1 d . . .
Zn2 Zn 0.10874(8) 0.03650(7) 0.63385(3) 0.0302(4) Uani 1 1 d . . .
Zn3 Zn -0.02776(8) 0.18017(8) 0.71611(4) 0.0327(4) Uani 1 1 d . . .
O1 O 0.1335(5) -0.0369(4) 0.6968(2) 0.0351(15) Uani 1 1 d . B .
O2 O 0.0074(5) 0.0413(5) 0.7357(2) 0.0354(15) Uani 1 1 d . B .
O3 O 0.1001(6) -0.0948(5) 0.9567(2) 0.0420(16) Uani 1 1 d . . .
O4 O 0.1743(5) 0.0568(5) 1.0287(3) 0.0420(16) Uani 1 1 d . . .
O5 O 0.3633(5) -0.2902(5) 0.7938(2) 0.0389(16) Uani 1 1 d . . .
O6 O 0.3109(6) -0.3381(5) 0.8669(2) 0.0431(17) Uani 1 1 d . . .
O7 O 0.4183(6) 0.2730(6) 1.1481(3) 0.0483(18) Uani 1 1 d . . .
O8 O 0.4539(6) 0.4266(6) 1.1211(3) 0.058(2) Uani 1 1 d . . .
O9 O 0.3963(7) 0.4765(6) 0.9323(3) 0.061(2) Uani 1 1 d . . .
O10 O 0.2329(8) 0.4371(6) 0.8994(3) 0.067(2) Uani 1 1 d . . .
O11 O -0.0132(6) 0.0061(5) 0.9119(2) 0.0460(18) Uani 1 1 d . . .
O12 O 0.0575(5) 0.1529(6) 0.9802(2) 0.0439(17) Uani 1 1 d . . .
O13 O 0.1816(5) -0.1675(5) 1.0627(2) 0.0402(16) Uani 1 1 d . . .
N1 N -0.0070(7) 0.2537(7) 0.7811(3) 0.045(2) Uani 1 1 d . B .
N2 N 0.0678(8) 0.3333(8) 0.8459(4) 0.061(3) Uani 1 1 d . B .
H2 H 0.1078 0.3756 0.8631 0.073 Uiso 1 1 calc R . .
N3 N 0.3280(8) -0.2718(7) 1.0677(4) 0.061(3) Uani 1 1 d . . .
C1 C 0.2208(7) 0.2231(7) 1.0140(3) 0.032(2) Uani 1 1 d . . .
C2 C 0.2277(8) 0.2905(7) 0.9760(3) 0.034(2) Uani 1 1 d . . .
H2A H 0.1831 0.2828 0.9465 0.041 Uiso 1 1 calc R . .
C3 C 0.2990(8) 0.3687(8) 0.9809(3) 0.039(2) Uani 1 1 d . . .
C4 C 0.3603(8) 0.3843(7) 1.0261(4) 0.043(2) Uani 1 1 d . . .
H4 H 0.4074 0.4383 1.0297 0.051 Uiso 1 1 calc R . .
C5 C 0.3518(7) 0.3199(7) 1.0659(3) 0.034(2) Uani 1 1 d . . .
C6 C 0.2841(7) 0.2359(7) 1.0594(3) 0.033(2) Uani 1 1 d . . .
H6 H 0.2814 0.1896 1.0849 0.040 Uiso 1 1 calc R . .
C7 C 0.1433(8) 0.1375(7) 1.0074(3) 0.035(2) Uani 1 1 d . . .
C8 C 0.0606(8) -0.0579(7) 0.9164(3) 0.034(2) Uani 1 1 d . . .
C9 C 0.1058(7) -0.0927(7) 0.8700(3) 0.033(2) Uani 1 1 d . . .
C10 C 0.1800(7) -0.1712(6) 0.8706(3) 0.031(2) Uani 1 1 d . . .
H10 H 0.2003 -0.2046 0.9002 0.037 Uiso 1 1 calc R . .
C11 C 0.2235(7) -0.1996(7) 0.8273(3) 0.0297(19) Uani 1 1 d . . .
C12 C 0.1948(7) -0.1507(6) 0.7834(3) 0.0287(19) Uani 1 1 d . . .
H12 H 0.2262 -0.1692 0.7547 0.034 Uiso 0.91(19) 1 calc PR . .
C13 C 0.1189(7) -0.0734(6) 0.7812(3) 0.0283(19) Uani 1 1 d . B .
C14 C 0.0747(7) -0.0453(7) 0.8249(3) 0.031(2) Uani 1 1 d . . .
H14 H 0.0238 0.0058 0.8239 0.037 Uiso 1 1 calc R . .
C15 C 0.0844(7) -0.0191(6) 0.7341(3) 0.0291(19) Uani 1 1 d . . .
C16 C 0.3063(8) -0.2815(7) 0.8293(3) 0.034(2) Uani 1 1 d . . .
C17 C 0.4121(8) 0.3388(8) 1.1148(4) 0.048(3) Uani 1 1 d . . .
C18 C 0.3114(8) 0.4332(8) 0.9316(6) 0.069(4) Uani 1 1 d . . .
C19 C 0.0615(11) 0.3231(10) 0.7963(5) 0.062(3) Uani 1 1 d . . .
H19 H 0.1010 0.3608 0.7754 0.074 Uiso 1 1 calc R B .
C20 C 0.0008(9) 0.2661(10) 0.8646(4) 0.056(3) Uani 1 1 d . . .
H20 H -0.0104 0.2568 0.8979 0.067 Uiso 1 1 calc R B .
C21 C -0.0464(9) 0.2154(10) 0.8249(4) 0.051(3) Uani 1 1 d . B .
H21 H -0.0964 0.1639 0.8262 0.062 Uiso 1 1 calc R . .
C22 C 0.2713(8) -0.1951(7) 1.0491(4) 0.043(2) Uani 1 1 d . . .
C23 C 0.2967(13) -0.3368(12) 1.1073(6) 0.081(4) Uani 1 1 d . . .
H23A H 0.3488 -0.3308 1.1359 0.121 Uiso 1 1 calc R . .
H23B H 0.2946 -0.4045 1.0959 0.121 Uiso 1 1 calc R . .
H23C H 0.2262 -0.3178 1.1162 0.121 Uiso 1 1 calc R . .
C24 C 0.4298(10) -0.2870(10) 1.0492(6) 0.070(4) Uani 1 1 d . . .
H24A H 0.4394 -0.3562 1.0404 0.084 Uiso 1 1 calc R . .
H24B H 0.4888 -0.2672 1.0734 0.084 Uiso 1 1 calc R . .
C25 C 0.4238(11) -0.2180(11) 1.0016(6) 0.079(4) Uani 1 1 d . . .
H25A H 0.4926 -0.1851 0.9986 0.094 Uiso 1 1 calc R . .
H25B H 0.4034 -0.2557 0.9715 0.094 Uiso 1 1 calc R . .
C26 C 0.3358(9) -0.1436(9) 1.0119(5) 0.057(3) Uani 1 1 d . . .
H26A H 0.3677 -0.0824 1.0257 0.068 Uiso 1 1 calc R . .
H26B H 0.2902 -0.1281 0.9817 0.068 Uiso 1 1 calc R . .
O14 O 0.0785(15) 0.4869(14) 0.7094(6) 0.161(7) Uani 1 1 d D . .
C28 C 0.1248(19) 0.5408(16) 0.6797(7) 0.128(8) Uani 1 1 d D . .
C29 C 0.180(2) 0.6366(16) 0.6906(9) 0.134(8) Uani 1 1 d D . .
H29A H 0.2387 0.6313 0.7168 0.161 Uiso 1 1 calc R . .
H29B H 0.1295 0.6884 0.6987 0.161 Uiso 1 1 calc R . .
C30 C 0.2204(19) 0.6515(15) 0.6381(9) 0.136(9) Uani 1 1 d D . .
H30A H 0.2096 0.7201 0.6276 0.164 Uiso 1 1 calc R . .
H30B H 0.2974 0.6367 0.6395 0.164 Uiso 1 1 calc R . .
C31 C 0.1633(10) 0.5889(10) 0.6048(4) 0.125(8) Uani 1 1 d D . .
H31A H 0.1121 0.6267 0.5827 0.150 Uiso 1 1 calc R . .
H31B H 0.2126 0.5544 0.5848 0.150 Uiso 1 1 calc R . .
N4 N 0.1111(10) 0.5243(10) 0.6308(4) 0.116(6) Uani 1 1 d RD . .
C27 C 0.0442(10) 0.4448(10) 0.6071(4) 0.135(9) Uani 1 1 d RD . .
H27A H -0.0297 0.4534 0.6143 0.202 Uiso 1 1 calc R . .
H27B H 0.0706 0.3816 0.6197 0.202 Uiso 1 1 calc R . .
H27C H 0.0480 0.4470 0.5717 0.202 Uiso 1 1 calc R . .
O1S O 0.552(2) 0.252(2) 0.7857(8) 0.113(3) Uani 0.50 1 d PDU A -1
C1S C 0.597(3) 0.278(3) 0.7483(10) 0.113(3) Uani 0.50 1 d PDU A -1
C2S C 0.681(3) 0.354(3) 0.7433(11) 0.113(3) Uani 0.50 1 d PDU A -1
H2S1 H 0.7514 0.3336 0.7589 0.136 Uiso 0.50 1 calc PR A -1
H2S2 H 0.6614 0.4184 0.7560 0.136 Uiso 0.50 1 calc PR A -1
C3S C 0.675(3) 0.351(3) 0.6848(11) 0.113(3) Uani 0.50 1 d PDU A -1
H3S1 H 0.6368 0.4098 0.6712 0.136 Uiso 0.50 1 calc PR A -1
H3S2 H 0.7478 0.3522 0.6743 0.136 Uiso 0.50 1 calc PR A -1
C4S C 0.621(3) 0.266(3) 0.6671(10) 0.113(3) Uani 0.50 1 d PDU A -1
H4S1 H 0.5696 0.2815 0.6388 0.136 Uiso 0.50 1 calc PR A -1
H4S2 H 0.6723 0.2170 0.6572 0.136 Uiso 0.50 1 calc PR A -1
N1S N 0.570(2) 0.233(2) 0.7056(9) 0.113(3) Uani 0.50 1 d PDU A -1
C5S C 0.507(3) 0.141(2) 0.7001(13) 0.113(3) Uani 0.50 1 d PDU A -1
H5S1 H 0.5520 0.0879 0.6904 0.170 Uiso 0.50 1 calc PR A -1
H5S2 H 0.4466 0.1499 0.6752 0.170 Uiso 0.50 1 calc PR A -1
H5S3 H 0.4794 0.1246 0.7313 0.170 Uiso 0.50 1 calc PR A -1
O1K O -0.191(2) 0.1528(18) 0.7303(9) 0.113(3) Uani 0.50 1 d PDU B -2
C1K C -0.224(3) 0.066(2) 0.7275(12) 0.113(3) Uani 0.50 1 d PDU B -2
C2K C -0.267(3) -0.003(2) 0.7630(10) 0.113(3) Uani 0.50 1 d PDU B -2
H2K1 H -0.3332 0.0196 0.7759 0.136 Uiso 0.50 1 calc PR B -2
H2K2 H -0.2139 -0.0243 0.7897 0.136 Uiso 0.50 1 calc PR B -2
C3K C -0.287(3) -0.084(2) 0.7188(12) 0.113(3) Uani 0.50 1 d PDU B -2
H3K1 H -0.2195 -0.1051 0.7068 0.136 Uiso 0.50 1 calc PR B -2
H3K2 H -0.3262 -0.1417 0.7293 0.136 Uiso 0.50 1 calc PR B -2
C4K C -0.350(3) -0.029(2) 0.6831(12) 0.113(3) Uani 0.50 1 d PDU B -2
H4K1 H -0.3551 -0.0608 0.6507 0.136 Uiso 0.50 1 calc PR B -2
H4K2 H -0.4226 -0.0169 0.6927 0.136 Uiso 0.50 1 calc PR B -2
N1K N -0.290(2) 0.0562(18) 0.6838(9) 0.113(3) Uani 0.50 1 d PDU B -2
C5K C -0.354(3) 0.151(2) 0.6741(14) 0.113(3) Uani 0.50 1 d PDU B -2
H5K1 H -0.3545 0.1875 0.7046 0.170 Uiso 0.50 1 calc PR B -2
H5K2 H -0.4269 0.1351 0.6614 0.170 Uiso 0.50 1 calc PR B -2
H5K3 H -0.3202 0.1902 0.6501 0.170 Uiso 0.50 1 calc PR B -2

loop_
_atom_site_aniso_label
_atom_site_aniso_U_11
_atom_site_aniso_U_22
_atom_site_aniso_U_33
_atom_site_aniso_U_23
_atom_site_aniso_U_13
_atom_site_aniso_U_12
Zn1 0.0281(6) 0.0312(6) 0.0220(6) 0.0027(4) 0.0040(4) 0.0114(4)
Zn2 0.0391(7) 0.0262(6) 0.0257(6) -0.0003(4) 0.0048(4) -0.0058(4)
Zn3 0.0323(6) 0.0340(7) 0.0319(6) 0.0002(4) 0.0041(4) 0.0003(4)
O1 0.049(4) 0.029(3) 0.029(3) 0.002(3) 0.014(3) 0.004(3)
O2 0.029(3) 0.036(4) 0.044(4) 0.010(3) 0.013(3) 0.000(3)
O3 0.053(4) 0.052(4) 0.022(3) -0.002(3) 0.012(3) 0.015(3)
O4 0.042(4) 0.035(4) 0.047(4) 0.008(3) -0.006(3) -0.003(3)
O5 0.043(4) 0.048(4) 0.028(3) 0.003(3) 0.011(3) 0.017(3)
O6 0.064(5) 0.035(4) 0.032(4) 0.006(3) 0.017(3) 0.019(3)
O7 0.051(4) 0.051(5) 0.040(4) -0.010(3) -0.012(3) 0.003(3)
O8 0.047(4) 0.041(5) 0.082(6) -0.019(4) -0.011(4) 0.009(4)
O9 0.058(5) 0.062(5) 0.060(5) 0.010(4) 0.003(4) 0.003(4)
O10 0.089(7) 0.057(5) 0.051(5) 0.008(4) -0.008(5) -0.012(5)
O11 0.057(4) 0.047(4) 0.036(4) 0.002(3) 0.015(3) 0.022(4)
O12 0.036(4) 0.056(5) 0.038(4) 0.011(3) -0.004(3) -0.001(3)
O13 0.038(4) 0.043(4) 0.039(4) 0.009(3) 0.002(3) 0.016(3)
N1 0.047(5) 0.050(5) 0.039(5) -0.012(4) 0.008(4) -0.003(4)
N2 0.058(6) 0.073(7) 0.051(6) -0.020(5) 0.005(5) -0.015(5)
N3 0.046(6) 0.049(6) 0.085(7) 0.008(5) -0.002(5) 0.022(5)
C1 0.033(5) 0.036(5) 0.027(5) 0.003(4) 0.008(4) 0.011(4)
C2 0.040(5) 0.041(5) 0.024(4) -0.001(4) 0.009(4) 0.002(4)
C3 0.034(5) 0.053(6) 0.032(5) 0.013(4) 0.011(4) 0.012(5)
C4 0.030(5) 0.027(5) 0.074(7) 0.004(5) 0.018(5) 0.008(4)
C5 0.035(5) 0.032(5) 0.035(5) -0.004(4) 0.006(4) 0.009(4)
C6 0.029(5) 0.042(6) 0.030(5) 0.002(4) 0.010(4) 0.002(4)
C7 0.040(5) 0.046(6) 0.021(4) 0.000(4) 0.006(4) -0.002(4)
C8 0.034(5) 0.038(5) 0.029(5) -0.002(4) 0.007(4) -0.003(4)
C9 0.037(5) 0.032(5) 0.031(5) -0.004(4) 0.009(4) -0.002(4)
C10 0.038(5) 0.025(5) 0.030(5) -0.002(4) 0.004(4) 0.002(4)
C11 0.033(5) 0.029(5) 0.027(5) -0.002(4) 0.006(4) -0.001(4)
C12 0.032(5) 0.026(5) 0.030(5) -0.002(4) 0.012(4) -0.001(4)
C13 0.028(5) 0.030(5) 0.028(5) -0.001(4) 0.007(4) -0.001(4)
C14 0.033(5) 0.026(5) 0.035(5) 0.002(4) 0.006(4) 0.002(4)
C15 0.033(5) 0.022(4) 0.033(5) 0.002(4) 0.007(4) -0.007(4)
C16 0.041(5) 0.035(5) 0.028(5) 0.000(4) 0.006(4) 0.008(4)
C17 0.033(5) 0.043(6) 0.066(7) -0.011(6) 0.000(5) 0.014(5)
C18 0.023(6) 0.025(5) 0.157(14) 0.048(7) 0.005(7) 0.008(4)
C19 0.065(8) 0.071(9) 0.052(7) -0.009(6) 0.017(6) -0.013(7)
C20 0.053(7) 0.073(8) 0.042(6) 0.009(6) 0.007(5) 0.014(6)
C21 0.045(6) 0.067(8) 0.043(6) -0.001(5) 0.012(5) 0.014(5)
C22 0.041(6) 0.030(5) 0.055(6) -0.007(4) -0.007(5) 0.013(4)
C23 0.081(10) 0.077(10) 0.085(10) 0.023(8) 0.012(8) 0.028(8)
C24 0.044(7) 0.050(7) 0.116(11) -0.001(7) 0.010(7) 0.022(6)
C25 0.050(7) 0.076(10) 0.113(12) -0.011(8) 0.019(7) 0.018(7)
C26 0.040(6) 0.056(7) 0.075(8) 0.002(6) 0.014(5) 0.014(5)
O14 0.164(16) 0.164(17) 0.157(15) 0.022(12) 0.020(12) 0.027(13)
C28 0.151(19) 0.121(17) 0.122(17) 0.040(13) 0.067(15) -0.047(14)
C29 0.131(18) 0.109(16) 0.17(2) -0.047(15) 0.059(16) -0.032(14)
C30 0.124(18) 0.085(14) 0.21(3) 0.043(15) 0.048(18) 0.016(13)
C31 0.067(11) 0.18(2) 0.131(18) 0.001(17) 0.018(11) 0.000(13)
N4 0.140(14) 0.141(15) 0.068(9) 0.017(9) 0.012(9) -0.047(12)
C27 0.15(2) 0.090(14) 0.15(2) -0.021(13) -0.033(16) -0.026(14)
O1S 0.112(3) 0.114(3) 0.114(3) 0.0004(14) 0.0120(14) 0.0000(13)
C1S 0.112(3) 0.114(3) 0.114(3) 0.0004(14) 0.0120(14) 0.0000(13)
C2S 0.112(3) 0.114(3) 0.114(3) 0.0004(14) 0.0120(14) 0.0000(13)
C3S 0.112(3) 0.114(3) 0.114(3) 0.0004(14) 0.0120(14) 0.0000(13)
C4S 0.112(3) 0.114(3) 0.114(3) 0.0004(14) 0.0120(14) 0.0000(13)
N1S 0.112(3) 0.114(3) 0.114(3) 0.0004(14) 0.0120(14) 0.0000(13)
C5S 0.112(3) 0.114(3) 0.114(3) 0.0004(14) 0.0120(14) 0.0000(13)
O1K 0.112(3) 0.114(3) 0.114(3) 0.0004(14) 0.0120(14) 0.0000(13)
C1K 0.112(3) 0.114(3) 0.114(3) 0.0004(14) 0.0120(14) 0.0000(13)
C2K 0.112(3) 0.114(3) 0.114(3) 0.0004(14) 0.0120(14) 0.0000(13)
C3K 0.112(3) 0.114(3) 0.114(3) 0.0004(14) 0.0120(14) 0.0000(13)
C4K 0.112(3) 0.114(3) 0.114(3) 0.0004(14) 0.0120(14) 0.0000(13)
N1K 0.112(3) 0.114(3) 0.114(3) 0.0004(14) 0.0120(14) 0.0000(13)
C5K 0.112(3) 0.114(3) 0.114(3) 0.0004(14) 0.0120(14) 0.0000(13)

loop_
_atom_type_symbol
_atom_type_description
_atom_type_scat_dispersion_real
_atom_type_scat_dispersion_imag
_atom_type_scat_source
C C 0.0033 0.0016 'International Tables Vol C Tables 4.2.6.8 and 6.1.1.4'
H H 0.0000 0.0000 'International Tables Vol C Tables 4.2.6.8 and 6.1.1.4'
N N 0.0061 0.0033 'International Tables Vol C Tables 4.2.6.8 and 6.1.1.4'
O O 0.0106 0.0060 'International Tables Vol C Tables 4.2.6.8 and 6.1.1.4'
Zn Zn 0.2839 1.4301 'International Tables Vol C Tables 4.2.6.8 and 6.1.1.4'

loop_
_geom_angle_atom_site_label_1
_geom_angle_atom_site_label_2
_geom_angle_atom_site_label_3
_geom_angle
_geom_angle_site_symmetry_1
_geom_angle_site_symmetry_3
O13 Zn1 O11 102.8(3) . 3_557
O13 Zn1 O4 102.6(3) . .
O11 Zn1 O4 87.6(3) 3_557 .
O13 Zn1 O12 99.3(3) . 3_557
O11 Zn1 O12 86.7(3) 3_557 3_557
O4 Zn1 O12 158.1(3) . 3_557
O13 Zn1 O3 99.8(3) . .
O11 Zn1 O3 157.2(3) 3_557 .
O4 Zn1 O3 90.3(3) . .
O12 Zn1 O3 86.9(3) 3_557 .
O13 Zn1 Zn1 173.0(2) . 3_557
O11 Zn1 Zn1 83.20(19) 3_557 3_557
O4 Zn1 Zn1 81.21(19) . 3_557
O12 Zn1 Zn1 77.15(19) 3_557 3_557
O3 Zn1 Zn1 74.08(19) . 3_557
O9 Zn2 O6 108.6(3) 2_546 2_556
O9 Zn2 O1 124.8(3) 2_546 .
O6 Zn2 O1 113.8(3) 2_556 .
O9 Zn2 O8 89.9(4) 2_546 4_565
O6 Zn2 O8 105.4(3) 2_556 4_565
O1 Zn2 O8 110.2(3) . 4_565
O9 Zn2 C18 27.5(4) 2_546 2_546
O6 Zn2 C18 103.6(3) 2_556 2_546
O1 Zn2 C18 106.9(4) . 2_546
O8 Zn2 C18 117.0(4) 4_565 2_546
O2 Zn3 O7 126.2(3) . 4_565
O2 Zn3 N1 103.0(3) . .
O7 Zn3 N1 130.7(4) 4_565 .
O2 Zn3 O5 91.2(3) . 2_556
O7 Zn3 O5 93.8(3) 4_565 2_556
N1 Zn3 O5 88.4(3) . 2_556
O2 Zn3 O1K 88.7(7) . .
O7 Zn3 O1K 88.9(7) 4_565 .
N1 Zn3 O1K 88.4(7) . .
O5 Zn3 O1K 176.8(7) 2_556 .
C15 O1 Zn2 123.6(6) . .
C15 O2 Zn3 138.5(6) . .
C8 O3 Zn1 133.7(6) . .
C7 O4 Zn1 123.8(6) . .
C16 O5 Zn3 137.3(6) . 2_546
C16 O6 Zn2 119.6(6) . 2_546
C17 O7 Zn3 115.3(7) . 4_666
C17 O8 Zn2 128.4(6) . 4_666
C18 O9 Zn2 103.6(9) . 2_556
C8 O11 Zn1 123.6(6) . 3_557
C7 O12 Zn1 129.2(7) . 3_557
C22 O13 Zn1 127.7(7) . .
C19 N1 C21 105.3(9) . .
C19 N1 Zn3 130.8(8) . .
C21 N1 Zn3 121.6(8) . .
C19 N2 C20 108.9(10) . .
C22 N3 C24 116.0(11) . .
C22 N3 C23 125.3(11) . .
C24 N3 C23 118.6(10) . .
C2 C1 C6 120.1(9) . .
C2 C1 C7 120.2(8) . .
C6 C1 C7 119.8(8) . .
C3 C2 C1 121.3(9) . .
C2 C3 C4 119.5(9) . .
C2 C3 C18 116.5(9) . .
C4 C3 C18 123.9(10) . .
C3 C4 C5 120.6(10) . .
C4 C5 C6 119.4(9) . .
C4 C5 C17 121.0(10) . .
C6 C5 C17 119.7(9) . .
C1 C6 C5 119.0(8) . .
O12 C7 O4 127.7(9) . .
O12 C7 C1 116.1(8) . .
O4 C7 C1 116.1(8) . .
O11 C8 O3 125.2(8) . .
O11 C8 C9 117.6(8) . .
O3 C8 C9 117.2(8) . .
C14 C9 C10 118.8(8) . .
C14 C9 C8 119.5(8) . .
C10 C9 C8 121.6(8) . .
C11 C10 C9 120.4(8) . .
C12 C11 C10 120.4(8) . .
C12 C11 C16 120.1(8) . .
C10 C11 C16 119.4(8) . .
C11 C12 C13 120.6(8) . .
C12 C13 C14 118.8(8) . .
C12 C13 C15 122.4(8) . .
C14 C13 C15 118.9(8) . .
C9 C14 C13 120.9(8) . .
O1 C15 O2 125.6(8) . .
O1 C15 C13 118.1(8) . .
O2 C15 C13 116.3(8) . .
O5 C16 O6 125.0(8) . .
O5 C16 C11 118.4(8) . .
O6 C16 C11 116.6(8) . .
O7 C17 O8 123.5(10) . .
O7 C17 C5 120.6(10) . .
O8 C17 C5 115.9(10) . .
O9 C18 O10 128.0(12) . .
O9 C18 C3 113.8(11) . .
O10 C18 C3 118.2(9) . .
O9 C18 Zn2 48.9(6) . 2_556
O10 C18 Zn2 79.5(8) . 2_556
C3 C18 Zn2 162.1(7) . 2_556
N1 C19 N2 111.3(11) . .
C21 C20 N2 105.9(10) . .
C20 C21 N1 108.6(11) . .
O13 C22 N3 124.9(11) . .
O13 C22 C26 126.6(9) . .
N3 C22 C26 108.4(9) . .
N3 C24 C25 103.2(9) . .
C26 C25 C24 102.5(11) . .
C22 C26 C25 104.6(10) . .
O14 C28 N4 120.8(19) . .
O14 C28 C29 127(2) . .
N4 C28 C29 110.8(14) . .
C28 C29 C30 96.6(14) . .
C31 C30 C29 108.9(15) . .
N4 C31 C30 107.5(10) . .
C31 N4 C28 113.2(9) . .
C31 N4 C27 122.1 . .
C28 N4 C27 124.6(9) . .
O1S C1S N1S 119(2) . .
O1S C1S C2S 130(2) . .
N1S C1S C2S 111.1(19) . .
C1S C2S C3S 96.4(18) . .
C4S C3S C2S 110(2) . .
N1S C4S C3S 104.8(19) . .
C1S N1S C4S 115.1(18) . .
C1S N1S C5S 124(2) . .
C4S N1S C5S 119(2) . .
C1K O1K Zn3 118(2) . .
O1K C1K N1K 108(2) . .
O1K C1K C2K 134(3) . .
N1K C1K C2K 106(2) . .
C1K C2K C3K 89.0(18) . .
C4K C3K C2K 101(2) . .
N1K C4K C3K 99.8(19) . .
C4K N1K C1K 111.6(18) . .
C4K N1K C5K 116(2) . .
C1K N1K C5K 109(2) . .

loop_
_geom_bond_atom_site_label_1
_geom_bond_atom_site_label_2
_geom_bond_distance
_geom_bond_site_symmetry_2
Zn1 O13 1.995(6) .
Zn1 O11 2.009(6) 3_557
Zn1 O4 2.042(7) .
Zn1 O12 2.044(7) 3_557
Zn1 O3 2.053(6) .
Zn1 Zn1 3.0223(18) 3_557
Zn2 O9 1.953(8) 2_546
Zn2 O6 1.958(6) 2_556
Zn2 O1 1.962(6) .
Zn2 O8 1.976(8) 4_565
Zn2 C18 2.520(12) 2_546
Zn3 O2 1.977(6) .
Zn3 O7 1.994(7) 4_565
Zn3 N1 2.006(8) .
Zn3 O5 2.114(6) 2_556
Zn3 O1K 2.12(3) .
O1 C15 1.246(11) .
O2 C15 1.255(11) .
O3 C8 1.252(11) .
O4 C7 1.268(12) .
O5 C16 1.248(11) .
O5 Zn3 2.114(6) 2_546
O6 C16 1.264(11) .
O6 Zn2 1.958(6) 2_546
O7 C17 1.257(14) .
O7 Zn3 1.994(7) 4_666
O8 C17 1.293(14) .
O8 Zn2 1.976(8) 4_666
O9 C18 1.199(13) .
O9 Zn2 1.953(8) 2_556
O10 C18 1.242(15) .
O11 C8 1.251(12) .
O11 Zn1 2.009(6) 3_557
O12 C7 1.248(11) .
O12 Zn1 2.044(7) 3_557
O13 C22 1.257(12) .
N1 C19 1.299(15) .
N1 C21 1.418(14) .
N2 C19 1.341(15) .
N2 C20 1.354(16) .
N3 C22 1.319(13) .
N3 C24 1.412(16) .
N3 C23 1.461(17) .
C1 C2 1.376(13) .
C1 C6 1.400(13) .
C1 C7 1.497(14) .
C2 C3 1.371(14) .
C3 C4 1.388(15) .
C3 C18 1.606(16) .
C4 C5 1.392(14) .
C5 C6 1.406(14) .
C5 C17 1.473(14) .
C8 C9 1.493(12) .
C9 C14 1.393(13) .
C9 C10 1.398(13) .
C10 C11 1.383(12) .
C11 C12 1.372(12) .
C11 C16 1.500(13) .
C12 C13 1.397(12) .
C13 C14 1.398(12) .
C13 C15 1.493(12) .
C18 Zn2 2.520(12) 2_556
C20 C21 1.354(17) .
C22 C26 1.508(16) .
C24 C25 1.58(2) .
C25 C26 1.523(16) .
O14 C28 1.256(19) .
C28 N4 1.33(2) .
C28 C29 1.47(2) .
C29 C30 1.56(2) .
C30 C31 1.38(2) .
C31 N4 1.3228 .
N4 C27 1.4618 .
O1S C1S 1.24(2) .
C1S N1S 1.32(2) .
C1S C2S 1.47(3) .
C2S C3S 1.57(3) .
C3S C4S 1.38(3) .
C4S N1S 1.341(17) .
N1S C5S 1.467(17) .
O1K C1K 1.24(2) .
C1K N1K 1.38(2) .
C1K C2K 1.47(3) .
C2K C3K 1.61(3) .
C3K C4K 1.39(3) .
C4K N1K 1.359(18) .
N1K C5K 1.503(18) .
